data_7228451
loop_
_publ_author_name
'Aksenov, Alexander V.'
'Ovcharov, Dmitrii S.'
'Aksenov, Nicolai A.'
'Aksenov, Dmitrii A.'
'Nadein, Oleg N.'
'Rubin, Michael'

_publ_section_title
;
 Dual role of polyphosphoric acid-activated nitroalkanes in oxidative
 peri-annulations: efficient synthesis of 1,3,6,8-tetraazapyrenes
;
_journal_issue 48
_journal_name_full 'RSC Adv.'
_journal_page_first 29927
_journal_paper_doi 10.1039/C7RA04751G
_journal_volume 7
_journal_year 2017
_chemical_formula_moiety 'C14 H10 N4'
_chemical_formula_sum 'C14 H10 N4'
_chemical_formula_weight 234.26
_chemical_name_systematic 2,7-dimethyl-1,3,6,8-Tetraazapyrene
_space_group_crystal_system monoclinic
_space_group_IT_number 14
_space_group_name_Hall '-P 2yn'
_space_group_name_H-M_alt 'P 1 21/n 1'
_symmetry_space_group_name_Hall '-P 2yn'
_symmetry_space_group_name_H-M 'P 1 21/n 1'
_atom_sites_solution_hydrogens geom
_atom_sites_solution_primary dual
_audit_creation_date 2017-04-15
_audit_creation_method
;
Olex2 1.2
(compiled 2017.03.02 svn.r3394 for OlexSys, GUI svn.r5324)
;
_audit_update_record
;
2017-04-15 deposited with the CCDC.
2017-06-05 downloaded from the CCDC.
;
_cell_angle_alpha 90
_cell_angle_beta 90.335(6)
_cell_angle_gamma 90
_cell_formula_units_Z 2
_cell_length_a 3.8706(2)
_cell_length_b 7.4727(4)
_cell_length_c 18.9360(12)
_cell_measurement_reflns_used 2767
_cell_measurement_temperature 293(2)
_cell_measurement_theta_max 73.3260
_cell_measurement_theta_min 5.9400
_cell_volume 547.69(5)
_computing_cell_refinement 'CrysAlisPro 1.171.38.41 (Rigaku OD, 2015)'
_computing_data_collection 'CrysAlisPro 1.171.38.41 (Rigaku OD, 2015)'
_computing_data_reduction 'CrysAlisPro 1.171.38.41 (Rigaku OD, 2015)'
_computing_molecular_graphics 'Olex2 (Dolomanov et al., 2009)'
_computing_publication_material 'Olex2 (Dolomanov et al., 2009)'
_computing_structure_refinement 'ShelXL (Sheldrick, 2015)'
_computing_structure_solution 'ShelXT (Sheldrick, 2015)'
_diffrn_ambient_temperature 293(2)
_diffrn_detector 'CCD plate'
_diffrn_detector_area_resol_mean 5.2529
_diffrn_detector_type AtlasS2
_diffrn_measured_fraction_theta_full 0.999
_diffrn_measured_fraction_theta_max 0.979
_diffrn_measurement_details
;
List of Runs (angles in degrees, time in seconds):

  # Type    Start    End  Width  t~exp~   \w     \q     \k     \f   Frames
#--------------------------------------------------------------------------
  1  \w   -116.00 -17.00   1.00    3.17    --  -41.60 -38.00   0.00   99
  2  \w    -33.00  66.00   1.00    3.17    --   41.60 -38.00 150.00   99
  3  \w     26.00  99.00   1.00    3.17    --   41.60-128.00 116.00   73
  4  \w     94.00 178.00   1.00   12.67    --  106.96 125.00-180.00   84
  5  \w     25.00 109.00   1.00   12.67    --  106.96 -95.00   0.00   84
  6  \w     25.00 160.00   1.00   12.67    --  106.96 -15.00   0.00  135
  7  \w   -118.00  -9.00   1.00    3.17    --  -41.60 -77.00-120.00  109
  8  \w    -70.00  32.00   1.00    3.17    --  -41.60  57.00 -30.00  102
  9  \w   -114.00 -13.00   1.00    3.17    --  -41.60 -57.00 120.00  101
 10  \w     54.00 117.00   1.00   12.67    --  106.96  15.00 150.00   63
 11  \w     94.00 178.00   1.00   12.67    --  106.96 125.00   0.00   84
 12  \w     87.00 126.00   1.00   12.67    --  106.96  45.00-150.00   39
 13  \w     87.00 119.00   1.00   12.67    --  106.96 -77.00-150.00   32
 14  \w   -118.00  -9.00   1.00    3.17    --  -41.85 -77.00 -30.00  109
 15  \w   -114.00 -62.00   1.00    3.17    --  -41.85-143.00 -52.00   52
 16  \w      9.00 118.00   1.00    3.17    --   41.85  77.00 150.00  109
 17  \w      9.00 118.00   1.00    3.17    --   41.85  77.00-120.00  109
 18  \w     23.00  98.00   1.00    3.17    --   41.85-125.00 150.00   75
 19  \w     94.00 178.00   1.00   12.67    --  106.96 125.00 -60.00   84
 20  \w     78.00 178.00   1.00   12.67    --  106.96  61.00 150.00  100
;
_diffrn_measurement_device 'four-circle diffractometer'
_diffrn_measurement_device_type 'SuperNova, Dual, Cu at zero, AtlasS2'
_diffrn_measurement_method '\w scans'
_diffrn_orient_matrix_type 'CrysAlisPro convention (1999,Acta A55,543-557)'
_diffrn_orient_matrix_UB_11 -0.0264376000
_diffrn_orient_matrix_UB_12 0.1870967000
_diffrn_orient_matrix_UB_13 0.0337144000
_diffrn_orient_matrix_UB_21 -0.0067232000
_diffrn_orient_matrix_UB_22 -0.0859924000
_diffrn_orient_matrix_UB_23 0.0739296000
_diffrn_orient_matrix_UB_31 0.3970391000
_diffrn_orient_matrix_UB_32 0.0108655000
_diffrn_orient_matrix_UB_33 0.0039740000
_diffrn_radiation_monochromator mirror
_diffrn_radiation_probe x-ray
_diffrn_radiation_type CuK\a
_diffrn_radiation_wavelength 1.54184
_diffrn_reflns_av_R_equivalents 0.0281
_diffrn_reflns_av_unetI/netI 0.0171
_diffrn_reflns_Laue_measured_fraction_full 0.999
_diffrn_reflns_Laue_measured_fraction_max 0.979
_diffrn_reflns_limit_h_max 4
_diffrn_reflns_limit_h_min -3
_diffrn_reflns_limit_k_max 9
_diffrn_reflns_limit_k_min -9
_diffrn_reflns_limit_l_max 23
_diffrn_reflns_limit_l_min -23
_diffrn_reflns_number 5093
_diffrn_reflns_point_group_measured_fraction_full 0.999
_diffrn_reflns_point_group_measured_fraction_max 0.979
_diffrn_reflns_theta_full 67.684
_diffrn_reflns_theta_max 73.631
_diffrn_reflns_theta_min 4.670
_diffrn_source 'micro-focus sealed X-ray tube'
_diffrn_source_type 'SuperNova (Cu) X-ray Source'
_exptl_absorpt_coefficient_mu 0.715
_exptl_absorpt_correction_T_max 0.979
_exptl_absorpt_correction_T_min 0.869
_exptl_absorpt_correction_type gaussian
_exptl_absorpt_process_details
;
CrysAlisPro 1.171.38.41 (Rigaku Oxford Diffraction, 2015)
Numerical absorption correction based on gaussian integration over
            a multifaceted crystal model
Empirical absorption correction using spherical harmonics,
 implemented in SCALE3 ABSPACK scaling algorithm.
;
_exptl_crystal_colour 'clear yellowish yellow'
_exptl_crystal_colour_lustre clear
_exptl_crystal_colour_modifier yellowish
_exptl_crystal_colour_primary yellow
_exptl_crystal_density_diffrn 1.420
_exptl_crystal_description needle
_exptl_crystal_F_000 244
_exptl_crystal_recrystallization_method 'Crystallized by slow evaporation method with CDCl3 as slovent'
_exptl_crystal_size_max 0.511
_exptl_crystal_size_mid 0.078
_exptl_crystal_size_min 0.041
_refine_diff_density_max 0.207
_refine_diff_density_min -0.227
_refine_diff_density_rms 0.062
_refine_ls_extinction_method none
_refine_ls_goodness_of_fit_ref 1.139
_refine_ls_hydrogen_treatment constr
_refine_ls_matrix_type full
_refine_ls_number_parameters 83
_refine_ls_number_reflns 1087
_refine_ls_number_restraints 0
_refine_ls_restrained_S_all 1.139
_refine_ls_R_factor_all 0.0518
_refine_ls_R_factor_gt 0.0455
_refine_ls_shift/su_max 0.000
_refine_ls_shift/su_mean 0.000
_refine_ls_structure_factor_coef Fsqd
_refine_ls_weighting_details 'w=1/[\s^2^(Fo^2^)+(0.0786P)^2^+0.0866P] where P=(Fo^2^+2Fc^2^)/3'
_refine_ls_weighting_scheme calc
_refine_ls_wR_factor_gt 0.1312
_refine_ls_wR_factor_ref 0.1457
_reflns_Friedel_coverage 0.000
_reflns_number_gt 942
_reflns_number_total 1087
_reflns_threshold_expression 'I > 2\s(I)'
_cod_data_source_file c7ra04751g2.cif
_cod_data_source_block anna_me_14042017_2
_cod_database_code 7228451
_shelx_shelxl_version_number 2014/7
_chemical_oxdiff_formula 'C11 H10 N O'
_shelx_space_group_comment
;
The symmetry employed for this shelxl refinement is uniquely defined
by the following loop, which should always be used as a source of
symmetry information in preference to the above space-group names.
They are only intended as comments.
;
_reflns_odcompleteness_completeness 99.91
_reflns_odcompleteness_iscentric 1
_reflns_odcompleteness_theta 66.97
_olex2_refinement_description
;
1. Fixed Uiso
 At 1.2 times of:
  All C(H) groups
 At 1.5 times of:
  All C(H,H,H) groups
2.a Aromatic/amide H refined with riding coordinates:
 C9(H9), C8(H8)
2.b Idealised Me refined as rotating group:
 C12(H12C,H12A,H12B)
;
_olex2_date_sample_data_collection 2017-04-14
_olex2_exptl_crystal_mounting_method 'Mounted by acrylic glue on the glass stick'
_olex2_submission_special_instructions 'No special instructions were received'
_oxdiff_exptl_absorpt_empirical_details
;
Empirical correction (ABSPACK) includes:
- Absorption correction using spherical harmonics
- Frame scaling
;
_oxdiff_exptl_absorpt_empirical_full_max 1.843
_oxdiff_exptl_absorpt_empirical_full_min 0.574

loop_
_space_group_symop_operation_xyz
'x, y, z'
'-x+1/2, y+1/2, -z+1/2'
'-x, -y, -z'
'x-1/2, -y-1/2, z-1/2'

loop_
_atom_site_label
_atom_site_type_symbol
_atom_site_fract_x
_atom_site_fract_y
_atom_site_fract_z
_atom_site_U_iso_or_equiv
_atom_site_adp_type
_atom_site_occupancy
_atom_site_site_symmetry_order
_atom_site_calc_flag
_atom_site_refinement_flags_posn
N4 N 0.2635(3) 0.16489(16) 0.57354(7) 0.0467(4) Uani 1 1 d .
N3 N 0.5278(3) 0.37899(17) 0.65199(6) 0.0475(4) Uani 1 1 d .
C11 C 0.4748(3) 0.44202(17) 0.52871(7) 0.0381(4) Uani 1 1 d .
C5 C 0.3159(3) 0.27455(18) 0.51854(7) 0.0403(4) Uani 1 1 d .
C7 C 0.5782(3) 0.48979(19) 0.59710(7) 0.0409(4) Uani 1 1 d .
C9 C 0.2106(4) 0.22554(19) 0.44818(8) 0.0464(4) Uani 1 1 d .
H9 H 0.1067 0.1150 0.4404 0.056 Uiso 1 1 calc R
C13 C 0.3696(4) 0.2227(2) 0.63701(8) 0.0478(4) Uani 1 1 d .
C8 C 0.2606(4) 0.3378(2) 0.39328(8) 0.0472(4) Uani 1 1 d .
H8 H 0.1895 0.3032 0.3483 0.057 Uiso 1 1 calc R
C12 C 0.3059(5) 0.1003(3) 0.69808(9) 0.0657(5) Uani 1 1 d .
H12C H 0.1670 0.0010 0.6828 0.098 Uiso 1 1 calc GR
H12A H 0.1873 0.1643 0.7346 0.098 Uiso 1 1 calc GR
H12B H 0.5227 0.0569 0.7161 0.098 Uiso 1 1 calc GR

loop_
_atom_site_aniso_label
_atom_site_aniso_U_11
_atom_site_aniso_U_22
_atom_site_aniso_U_33
_atom_site_aniso_U_23
_atom_site_aniso_U_13
_atom_site_aniso_U_12
N4 0.0469(7) 0.0408(7) 0.0524(7) -0.0008(5) 0.0002(5) -0.0072(5)
N3 0.0485(7) 0.0488(7) 0.0452(7) -0.0020(5) -0.0015(5) -0.0041(5)
C11 0.0332(7) 0.0358(7) 0.0453(8) -0.0058(6) -0.0003(5) -0.0014(5)
C5 0.0362(7) 0.0362(7) 0.0484(8) -0.0051(6) -0.0009(6) -0.0027(5)
C7 0.0368(7) 0.0408(7) 0.0450(8) -0.0059(6) -0.0011(5) -0.0013(5)
C9 0.0467(8) 0.0387(7) 0.0536(9) -0.0086(6) -0.0047(6) -0.0087(6)
C13 0.0445(8) 0.0475(8) 0.0515(9) 0.0000(6) 0.0001(6) -0.0042(6)
C8 0.0491(8) 0.0453(8) 0.0471(8) -0.0109(6) -0.0061(6) -0.0056(6)
C12 0.0727(11) 0.0667(11) 0.0576(10) 0.0115(9) -0.0025(8) -0.0163(9)

loop_
_atom_type_symbol
_atom_type_description
_atom_type_scat_dispersion_real
_atom_type_scat_dispersion_imag
_atom_type_scat_source
C C 0.0181 0.0091 'International Tables Vol C Tables 4.2.6.8 and 6.1.1.4'
H H 0.0000 0.0000 'International Tables Vol C Tables 4.2.6.8 and 6.1.1.4'
N N 0.0311 0.0180 'International Tables Vol C Tables 4.2.6.8 and 6.1.1.4'

loop_
_exptl_crystal_face_index_h
_exptl_crystal_face_index_k
_exptl_crystal_face_index_l
_exptl_crystal_face_perp_dist
0 5 -2 0.0193
-3 0 -1 0.2691
0 -5 2 0.0214
2 0 2 0.2275
0 -1 78 0.0364
0 1 -65 0.0299

loop_
_geom_angle_atom_site_label_1
_geom_angle_atom_site_label_2
_geom_angle_atom_site_label_3
_geom_angle
_geom_angle_site_symmetry_1
_geom_angle_site_symmetry_3
C13 N4 C5 116.91(13) . .
C7 N3 C13 116.02(13) . .
C11 C11 C5 120.35(15) 3_666 .
C7 C11 C11 121.24(15) . 3_666
C7 C11 C5 118.41(13) . .
N4 C5 C11 120.33(13) . .
N4 C5 C9 121.35(13) . .
C11 C5 C9 118.32(13) . .
N3 C7 C11 121.10(13) . .
N3 C7 C8 121.14(13) . 3_666
C11 C7 C8 117.76(13) . 3_666
C5 C9 H9 119.5 . .
C8 C9 C5 120.92(13) . .
C8 C9 H9 119.5 . .
N4 C13 N3 127.22(14) . .
N4 C13 C12 116.44(14) . .
N3 C13 C12 116.34(14) . .
C7 C8 H8 119.3 3_666 .
C9 C8 C7 121.42(13) . 3_666
C9 C8 H8 119.3 . .
C13 C12 H12C 109.5 . .
C13 C12 H12A 109.5 . .
C13 C12 H12B 109.5 . .
H12C C12 H12A 109.5 . .
H12C C12 H12B 109.5 . .
H12A C12 H12B 109.5 . .

loop_
_geom_bond_atom_site_label_1
_geom_bond_atom_site_label_2
_geom_bond_distance
_geom_bond_site_symmetry_2
N4 C5 1.3415(18) .
N4 C13 1.3395(19) .
N3 C7 1.3439(19) .
N3 C13 1.348(2) .
C11 C11 1.405(3) 3_666
C11 C5 1.4072(19) .
C11 C7 1.3996(19) .
C5 C9 1.4385(19) .
C7 C8 1.4427(19) 3_666
C9 H9 0.9300 .
C9 C8 1.351(2) .
C13 C12 1.496(2) .
C8 C7 1.4427(19) 3_666
C8 H8 0.9300 .
C12 H12C 0.9600 .
C12 H12A 0.9600 .
C12 H12B 0.9600 .

loop_
_exptl_oxdiff_crystal_face_indexfrac_h
_exptl_oxdiff_crystal_face_indexfrac_k
_exptl_oxdiff_crystal_face_indexfrac_l
_exptl_oxdiff_crystal_face_x
_exptl_oxdiff_crystal_face_y
_exptl_oxdiff_crystal_face_z
0.0237 4.7429 -1.8379 0.8248 -0.5439 0.0536
-2.5010 -0.3833 -0.6231 -0.0266 0.0037 -0.9996
-0.0280 -4.7517 1.7985 -0.8276 0.5418 -0.0556
2.4851 0.0971 1.7319 0.0109 0.1030 0.9946
0.1316 -1.3490 78.2514 2.3823 5.9002 0.3486
-0.0142 1.3522 -65.1442 -1.9429 -4.9323 -0.2498
